data_7114694
loop_
_publ_author_name
'Jel\'inek, Tom\'a\<s'
'Kilner, Colin A.'
'Thornton-Pett, Mark'
'Kennedy, John D.'

_publ_section_title
;
 Monocarbaborane anion chemistry. The elusive C-arylated [PhCB11H11]--,
 [PhCB9H9]-- and [PhCB8H8]-- anions
;
_journal_issue 18
_journal_name_full 'Chemical Communications'
_journal_page_first 1790
_journal_paper_doi 10.1039/b105645j
_journal_year 2001
_chemical_formula_sum 'C15 H34 B9 N'
_chemical_formula_weight 325.72
_chemical_name_systematic
; 
? 
;
_space_group_IT_number 15
_symmetry_cell_setting monoclinic
_symmetry_space_group_name_Hall '-C 2yc'
_symmetry_space_group_name_H-M 'C 1 2/c 1'
_atom_sites_solution_hydrogens geom
_atom_sites_solution_primary direct
_atom_sites_solution_secondary difmap
_audit_creation_method SHELXL-97
_cell_angle_alpha 90.00
_cell_angle_beta 99.099(3)
_cell_angle_gamma 90.00
_cell_formula_units_Z 8
_cell_length_a 24.4404(16)
_cell_length_b 10.5641(6)
_cell_length_c 16.7478(14)
_cell_measurement_temperature 150(2)
_cell_volume 4269.7(5)
_computing_cell_refinement 'DENZO-SMN (Otwinowski & Minor, 1996)'
_computing_data_collection 'COLLECT (Nonius, 1999)'
_computing_data_reduction 'DENZO-SMN (Otwinowski & Minor, 1996)'
_computing_molecular_graphics 'ORTEP3 for Windows (Farrugia, 1997)'
_computing_publication_material 'WC (Thornton-Pett, 2000)'
_computing_structure_refinement 'SHELXL-97 (Sheldrick, 1997)'
_computing_structure_solution 'SHELXS-97 (Sheldrick, 1990)'
_diffrn_ambient_temperature 150(2)
_diffrn_detector_area_resol_mean 9.091
_diffrn_measured_fraction_theta_full 0.986
_diffrn_measured_fraction_theta_max 0.986
_diffrn_measurement_device_type 'Nonius KappaCCD area detector diffractometer'
_diffrn_measurement_method
;
Detector set at 30mm from sample with different 2theta offsets 
1 degree phi exposures for chi==0 degree settings
1 degree omega exposures for chi==90 degree settings
;
_diffrn_radiation_monochromator graphite
_diffrn_radiation_source 'fine-focus sealed tube'
_diffrn_radiation_type MoK\a
_diffrn_radiation_wavelength 0.71073
_diffrn_reflns_av_R_equivalents 0.1604
_diffrn_reflns_av_sigmaI/netI 0.1407
_diffrn_reflns_limit_h_max 30
_diffrn_reflns_limit_h_min -30
_diffrn_reflns_limit_k_max 13
_diffrn_reflns_limit_k_min -12
_diffrn_reflns_limit_l_max 20
_diffrn_reflns_limit_l_min -18
_diffrn_reflns_number 13065
_diffrn_reflns_theta_full 26.00
_diffrn_reflns_theta_max 26.00
_diffrn_reflns_theta_min 2.51
_exptl_absorpt_coefficient_mu 0.051
_exptl_absorpt_correction_T_max 0.9964
_exptl_absorpt_correction_T_min 0.9904
_exptl_absorpt_correction_type multi-scan
_exptl_absorpt_process_details
;
Using multiple and symmetry-related data measurements via the program SORTAV
See R.H. Blessing, Acta Cryst (1995), A51, 33-38 
;
_exptl_crystal_colour colourless
_exptl_crystal_density_diffrn 1.013
_exptl_crystal_density_method 'not measured'
_exptl_crystal_description prism
_exptl_crystal_F_000 1408
_exptl_crystal_size_max 0.19
_exptl_crystal_size_mid 0.14
_exptl_crystal_size_min 0.07
_refine_diff_density_max 0.188
_refine_diff_density_min -0.224
_refine_diff_density_rms 0.051
_refine_ls_extinction_coef 0.0040(12)
_refine_ls_extinction_expression Fc^*^==kFc[1+0.001xFc^2^\l^3^/sin(2\q)]^-1/4^
_refine_ls_extinction_method SHELXL
_refine_ls_goodness_of_fit_ref 1.057
_refine_ls_hydrogen_treatment mixed
_refine_ls_matrix_type full
_refine_ls_number_parameters 309
_refine_ls_number_reflns 4147
_refine_ls_number_restraints 38
_refine_ls_restrained_S_all 1.104
_refine_ls_R_factor_all 0.1567
_refine_ls_R_factor_gt 0.0826
_refine_ls_shift/su_max 0.000
_refine_ls_shift/su_mean 0.000
_refine_ls_structure_factor_coef Fsqd
_refine_ls_weighting_details 'calc w==1/[\s^2^(Fo^2^)+(0.0720P)^2^+2.7654P] where P==(Fo^2^+2Fc^2^)/3'
_refine_ls_weighting_scheme calc
_refine_ls_wR_factor_gt 0.1790
_refine_ls_wR_factor_ref 0.2285
_reflns_number_gt 2212
_reflns_number_total 4147
_reflns_threshold_expression >2sigma(I)
_cod_data_source_file b105645j.txt
_cod_data_source_block tom10306
_cod_original_sg_symbol_H-M C2/c
_cod_database_code 7114694

loop_
_symmetry_equiv_pos_as_xyz
'x, y, z'
'-x, y, -z+1/2'
'x+1/2, y+1/2, z'
'-x+1/2, y+1/2, -z+1/2'
'-x, -y, -z'
'x, -y, z-1/2'
'-x+1/2, -y+1/2, -z'
'x+1/2, -y+1/2, z-1/2'

loop_
_atom_site_label
_atom_site_type_symbol
_atom_site_fract_x
_atom_site_fract_y
_atom_site_fract_z
_atom_site_U_iso_or_equiv
_atom_site_adp_type
_atom_site_occupancy
_atom_site_symmetry_multiplicity
_atom_site_calc_flag
_atom_site_refinement_flags
_atom_site_disorder_assembly
_atom_site_disorder_group
C1 C 0.12797(12) 0.1959(3) 0.03531(16) 0.0427(7) Uani 1 1 d . . .
C11 C 0.11282(13) 0.1097(3) -0.03613(17) 0.0465(7) Uani 1 1 d . . .
C12 C 0.14384(14) 0.1112(3) -0.09905(18) 0.0537(8) Uani 1 1 d . . .
H12 H 0.1750 0.1656 -0.0965 0.064 Uiso 1 1 calc R . .
C13 C 0.12902(17) 0.0328(4) -0.1656(2) 0.0680(10) Uani 1 1 d . . .
H13 H 0.1503 0.0338 -0.2084 0.082 Uiso 1 1 calc R . .
C14 C 0.08406(19) -0.0458(4) -0.1702(2) 0.0774(12) Uani 1 1 d . . .
H14 H 0.0742 -0.0985 -0.2162 0.093 Uiso 1 1 calc R . .
C15 C 0.05301(17) -0.0483(3) -0.1079(2) 0.0703(10) Uani 1 1 d . . .
H15 H 0.0218 -0.1026 -0.1108 0.084 Uiso 1 1 calc R . .
C16 C 0.06800(14) 0.0297(3) -0.04067(19) 0.0565(9) Uani 1 1 d . . .
H16 H 0.0470 0.0275 0.0024 0.068 Uiso 1 1 calc R . .
B2 B 0.12191(14) 0.1638(3) 0.12764(19) 0.0454(8) Uani 1 1 d . . .
H2 H 0.1066 0.0697 0.1455 0.054 Uiso 1 1 calc R . .
B3 B 0.18698(15) 0.2083(3) 0.0925(2) 0.0492(9) Uani 1 1 d . . .
H3 H 0.2235 0.1498 0.0825 0.059 Uiso 1 1 calc R . .
B4 B 0.15100(15) 0.3372(3) 0.0325(2) 0.0476(8) Uani 1 1 d . . .
H4 H 0.1587 0.3814 -0.0255 0.057 Uiso 1 1 calc R . .
B5 B 0.08582(14) 0.2930(3) 0.0675(2) 0.0448(8) Uani 1 1 d . . .
H5 H 0.0416 0.3018 0.0377 0.054 Uiso 1 1 calc R . .
B6 B 0.10401(16) 0.3080(3) 0.1761(2) 0.0512(9) Uani 1 1 d . . .
H6 H 0.0709 0.3074 0.2153 0.061 Uiso 1 1 calc R . .
B7 B 0.17514(17) 0.2474(4) 0.1937(2) 0.0575(10) Uani 1 1 d . . .
H7 H 0.1991 0.1978 0.2472 0.069 Uiso 1 1 calc R . .
B8 B 0.19609(17) 0.3699(4) 0.1267(2) 0.0561(10) Uani 1 1 d . . .
H8 H 0.2367 0.4188 0.1265 0.067 Uiso 1 1 calc R . .
B9 B 0.12475(15) 0.4305(3) 0.1085(2) 0.0495(9) Uani 1 1 d . . .
H9 H 0.1082 0.5280 0.0935 0.059 Uiso 1 1 calc R . .
B10 B 0.15975(17) 0.4029(4) 0.2029(2) 0.0598(10) Uani 1 1 d . . .
H10 H 0.1698 0.4685 0.2558 0.072 Uiso 1 1 calc R . .
N3 N 0.2500 0.7500 0.0000 0.0495(9) Uani 1 2 d S . .
C31A C 0.2279(3) 0.8654(6) 0.0293(4) 0.0573(17) Uani 0.50 1 d PU A 1
H31A H 0.1959 0.8942 -0.0104 0.069 Uiso 0.50 1 calc PR A 1
H31B H 0.2566 0.9323 0.0337 0.069 Uiso 0.50 1 calc PR A 1
C32A C 0.2095(14) 0.848(2) 0.1108(13) 0.069(4) Uani 0.50 1 d PU A 1
H32A H 0.2421 0.8359 0.1524 0.104 Uiso 0.50 1 calc PR A 1
H32B H 0.1856 0.7730 0.1090 0.104 Uiso 0.50 1 calc PR A 1
H32C H 0.1889 0.9226 0.1236 0.104 Uiso 0.50 1 calc PR A 1
C33A C 0.3037(3) 0.7055(7) 0.0543(4) 0.0560(16) Uani 0.50 1 d PU A 1
H33A H 0.2942 0.6785 0.1070 0.067 Uiso 0.50 1 calc PR A 1
H33B H 0.3179 0.6303 0.0290 0.067 Uiso 0.50 1 calc PR A 1
C34A C 0.3505(10) 0.804(3) 0.0701(14) 0.069(5) Uani 0.50 1 d PU A 1
H34A H 0.3688 0.8109 0.0223 0.104 Uiso 0.50 1 calc PR A 1
H34B H 0.3775 0.7777 0.1167 0.104 Uiso 0.50 1 calc PR A 1
H34C H 0.3349 0.8865 0.0813 0.104 Uiso 0.50 1 calc PR A 1
C31B C 0.2321(3) 0.7120(7) 0.0857(4) 0.0556(16) Uani 0.50 1 d PU A 2
H31C H 0.2044 0.6432 0.0761 0.067 Uiso 0.50 1 calc PR A 2
H31D H 0.2651 0.6775 0.1210 0.067 Uiso 0.50 1 calc PR A 2
C32B C 0.2083(13) 0.817(3) 0.1311(13) 0.080(5) Uani 0.50 1 d PU A 2
H32D H 0.2367 0.8822 0.1465 0.121 Uiso 0.50 1 calc PR A 2
H32E H 0.1963 0.7829 0.1797 0.121 Uiso 0.50 1 calc PR A 2
H32F H 0.1765 0.8554 0.0962 0.121 Uiso 0.50 1 calc PR A 2
C33B C 0.2868(3) 0.8617(6) 0.0129(4) 0.0606(17) Uani 0.50 1 d PU A 2
H33C H 0.2674 0.9307 0.0371 0.073 Uiso 0.50 1 calc PR A 2
H33D H 0.2949 0.8917 -0.0400 0.073 Uiso 0.50 1 calc PR A 2
C34B C 0.3411(10) 0.832(3) 0.0682(18) 0.082(6) Uani 0.50 1 d PU A 2
H34D H 0.3336 0.8123 0.1225 0.123 Uiso 0.50 1 calc PR A 2
H34E H 0.3656 0.9064 0.0708 0.123 Uiso 0.50 1 calc PR A 2
H34F H 0.3591 0.7600 0.0466 0.123 Uiso 0.50 1 calc PR A 2
N2 N 0.0000 0.3469(4) -0.2500 0.0639(11) Uani 1 2 d SD . .
C21A C 0.0454(3) 0.3791(8) -0.1654(5) 0.0586(19) Uani 0.50 1 d PDU B 1
H21A H 0.0490 0.3027 -0.1307 0.070 Uiso 0.50 1 calc PR B 1
H21B H 0.0821 0.3957 -0.1811 0.070 Uiso 0.50 1 calc PR B 1
C22A C 0.0304(5) 0.4917(9) -0.1148(8) 0.060(3) Uani 0.50 1 d PDU B 1
H22A H 0.0274 0.5687 -0.1479 0.090 Uiso 0.50 1 calc PR B 1
H22B H 0.0594 0.5031 -0.0677 0.090 Uiso 0.50 1 calc PR B 1
H22C H -0.0051 0.4752 -0.0966 0.090 Uiso 0.50 1 calc PR B 1
C23A C -0.0524(3) 0.3252(7) -0.2138(4) 0.0584(17) Uani 0.50 1 d PDU B 1
H23A H -0.0817 0.2997 -0.2586 0.070 Uiso 0.50 1 calc PR B 1
H23B H -0.0636 0.4081 -0.1941 0.070 Uiso 0.50 1 calc PR B 1
C24A C -0.0534(4) 0.2302(11) -0.1455(6) 0.066(3) Uani 0.50 1 d PDU B 1
H24A H -0.0407 0.1476 -0.1618 0.099 Uiso 0.50 1 calc PR B 1
H24B H -0.0913 0.2226 -0.1337 0.099 Uiso 0.50 1 calc PR B 1
H24C H -0.0289 0.2595 -0.0970 0.099 Uiso 0.50 1 calc PR B 1
C21B C -0.0008(3) 0.4586(6) -0.2033(3) 0.0540(16) Uani 0.50 1 d PDU B 2
H21C H -0.0388 0.4759 -0.1926 0.065 Uiso 0.50 1 calc PR B 2
H21D H 0.0118 0.5320 -0.2323 0.065 Uiso 0.50 1 calc PR B 2
C22B C 0.0374(6) 0.4360(13) -0.1260(7) 0.090(5) Uani 0.50 1 d PDU B 2
H22D H 0.0178 0.3899 -0.0884 0.134 Uiso 0.50 1 calc PR B 2
H22E H 0.0504 0.5174 -0.1020 0.134 Uiso 0.50 1 calc PR B 2
H22F H 0.0693 0.3860 -0.1367 0.134 Uiso 0.50 1 calc PR B 2
C23B C -0.0210(3) 0.2251(6) -0.2233(5) 0.070(2) Uani 0.50 1 d PDU B 2
H23C H 0.0079 0.1863 -0.1826 0.084 Uiso 0.50 1 calc PR B 2
H23D H -0.0280 0.1671 -0.2702 0.084 Uiso 0.50 1 calc PR B 2
C24B C -0.0741(5) 0.2382(11) -0.1869(7) 0.082(3) Uani 0.50 1 d PDU B 2
H24D H -0.0683 0.2995 -0.1425 0.123 Uiso 0.50 1 calc PR B 2
H24E H -0.0840 0.1559 -0.1663 0.123 Uiso 0.50 1 calc PR B 2
H24F H -0.1041 0.2676 -0.2286 0.123 Uiso 0.50 1 calc PR B 2

loop_
_atom_site_aniso_label
_atom_site_aniso_U_11
_atom_site_aniso_U_22
_atom_site_aniso_U_33
_atom_site_aniso_U_23
_atom_site_aniso_U_13
_atom_site_aniso_U_12
C1 0.0465(16) 0.0433(17) 0.0383(15) 0.0023(12) 0.0066(12) 0.0042(13)
C11 0.0548(18) 0.0428(18) 0.0418(16) 0.0027(12) 0.0074(13) 0.0040(14)
C12 0.061(2) 0.052(2) 0.0507(18) 0.0033(14) 0.0164(15) 0.0054(15)
C13 0.094(3) 0.066(2) 0.0491(19) -0.0049(17) 0.0270(19) 0.000(2)
C14 0.112(3) 0.067(3) 0.056(2) -0.0186(18) 0.022(2) -0.004(2)
C15 0.086(3) 0.062(2) 0.063(2) -0.0151(18) 0.013(2) -0.018(2)
C16 0.066(2) 0.055(2) 0.0506(18) -0.0062(15) 0.0165(16) -0.0078(16)
B2 0.048(2) 0.047(2) 0.0398(18) 0.0023(14) 0.0042(15) 0.0026(15)
B3 0.045(2) 0.046(2) 0.054(2) 0.0047(16) 0.0024(16) 0.0034(16)
B4 0.048(2) 0.043(2) 0.053(2) 0.0038(15) 0.0105(16) 0.0049(15)
B5 0.0457(19) 0.0447(19) 0.0438(18) 0.0032(14) 0.0066(14) 0.0006(15)
B6 0.062(2) 0.050(2) 0.0426(19) 0.0014(15) 0.0114(16) 0.0052(17)
B7 0.060(2) 0.062(2) 0.046(2) 0.0001(17) -0.0061(17) 0.0013(19)
B8 0.052(2) 0.048(2) 0.065(2) -0.0006(17) -0.0014(17) -0.0011(17)
B9 0.055(2) 0.040(2) 0.054(2) -0.0017(15) 0.0105(16) 0.0017(16)
B10 0.066(3) 0.059(2) 0.052(2) -0.0093(17) 0.0004(18) 0.0011(19)
N3 0.053(2) 0.040(2) 0.051(2) 0.0108(16) -0.0058(16) 0.0022(17)
C31A 0.058(4) 0.052(4) 0.059(4) 0.006(3) -0.002(3) 0.011(3)
C32A 0.079(8) 0.070(8) 0.060(10) 0.001(6) 0.013(8) 0.014(7)
C33A 0.056(4) 0.054(4) 0.054(4) 0.016(3) -0.001(3) 0.011(3)
C34A 0.055(7) 0.088(13) 0.058(7) 0.017(6) -0.010(5) -0.005(6)
C31B 0.054(4) 0.063(4) 0.047(4) 0.017(3) 0.000(3) -0.005(3)
C32B 0.065(7) 0.117(17) 0.059(10) -0.002(8) 0.007(8) 0.020(11)
C33B 0.061(4) 0.048(4) 0.070(4) 0.015(3) 0.002(3) -0.007(3)
C34B 0.060(8) 0.073(11) 0.105(12) 0.011(7) -0.014(7) -0.018(8)
N2 0.058(2) 0.039(2) 0.102(3) 0.000 0.032(2) 0.000
C21A 0.048(4) 0.066(5) 0.060(5) 0.003(4) 0.002(4) 0.005(4)
C22A 0.051(5) 0.056(7) 0.066(6) -0.004(4) -0.012(4) -0.004(5)
C23A 0.047(4) 0.061(5) 0.066(4) -0.008(3) 0.008(3) -0.008(3)
C24A 0.059(6) 0.062(5) 0.082(7) -0.004(5) 0.026(5) -0.012(4)
C21B 0.067(4) 0.042(4) 0.050(3) 0.007(3) 0.001(3) -0.002(3)
C22B 0.122(10) 0.083(12) 0.051(7) 0.000(7) -0.025(6) 0.007(9)
C23B 0.091(5) 0.038(4) 0.090(5) 0.004(3) 0.045(4) 0.000(4)
C24B 0.112(10) 0.053(6) 0.093(8) -0.008(6) 0.052(7) -0.016(6)

loop_
_atom_type_symbol
_atom_type_description
_atom_type_scat_dispersion_real
_atom_type_scat_dispersion_imag
_atom_type_scat_source
C C 0.0033 0.0016 'International Tables Vol C Tables 4.2.6.8 and 6.1.1.4'
H H 0.0000 0.0000 'International Tables Vol C Tables 4.2.6.8 and 6.1.1.4'
B B 0.0013 0.0007 'International Tables Vol C Tables 4.2.6.8 and 6.1.1.4'
N N 0.0061 0.0033 'International Tables Vol C Tables 4.2.6.8 and 6.1.1.4'

loop_
_geom_angle_atom_site_label_1
_geom_angle_atom_site_label_2
_geom_angle_atom_site_label_3
_geom_angle
_geom_angle_site_symmetry_3
C11 C1 B4 125.9(3) .
C11 C1 B3 127.5(3) .
B4 C1 B3 69.8(2) .
C11 C1 B5 124.4(3) .
B4 C1 B5 70.2(2) .
B3 C1 B5 108.1(2) .
C11 C1 B2 126.0(3) .
B4 C1 B2 108.1(2) .
B3 C1 B2 69.8(2) .
B5 C1 B2 69.6(2) .
C16 C11 C12 119.3(3) .
C16 C11 C1 120.7(3) .
C12 C11 C1 120.0(3) .
C13 C12 C11 119.7(3) .
C14 C13 C12 120.8(3) .
C13 C14 C15 119.9(3) .
C14 C15 C16 119.4(4) .
C11 C16 C15 120.8(3) .
C1 B2 B7 108.6(3) .
C1 B2 B6 108.6(2) .
B7 B2 B6 61.0(2) .
C1 B2 B5 55.05(18) .
B7 B2 B5 102.1(2) .
B6 B2 B5 59.46(19) .
C1 B2 B3 54.90(18) .
B7 B2 B3 59.6(2) .
B6 B2 B3 102.1(2) .
B5 B2 B3 90.0(2) .
C1 B3 B8 108.7(3) .
C1 B3 B7 108.4(3) .
B8 B3 B7 61.2(2) .
C1 B3 B4 54.93(19) .
B8 B3 B4 59.7(2) .
B7 B3 B4 102.2(2) .
C1 B3 B2 55.26(18) .
B8 B3 B2 102.1(3) .
B7 B3 B2 59.0(2) .
B4 B3 B2 90.1(2) .
C1 B4 B9 108.8(3) .
C1 B4 B8 108.8(3) .
B9 B4 B8 61.1(2) .
C1 B4 B3 55.31(19) .
B9 B4 B3 102.2(2) .
B8 B4 B3 59.4(2) .
C1 B4 B5 55.09(19) .
B9 B4 B5 59.5(2) .
B8 B4 B5 102.0(2) .
B3 B4 B5 90.1(2) .
C1 B5 B6 109.0(2) .
C1 B5 B9 108.2(2) .
B6 B5 B9 61.2(2) .
C1 B5 B2 55.38(18) .
B6 B5 B2 59.60(19) .
B9 B5 B2 102.1(2) .
C1 B5 B4 54.68(19) .
B6 B5 B4 102.2(2) .
B9 B5 B4 59.26(19) .
B2 B5 B4 89.9(2) .
B10 B6 B5 112.2(3) .
B10 B6 B2 112.0(3) .
B5 B6 B2 60.94(19) .
B10 B6 B7 57.4(2) .
B5 B6 B7 101.9(2) .
B2 B6 B7 59.2(2) .
B10 B6 B9 57.3(2) .
B5 B6 B9 59.45(19) .
B2 B6 B9 101.9(2) .
B7 B6 B9 89.9(2) .
B10 B7 B2 112.4(3) .
B10 B7 B3 112.1(3) .
B2 B7 B3 61.3(2) .
B10 B7 B6 57.2(2) .
B2 B7 B6 59.8(2) .
B3 B7 B6 102.5(2) .
B10 B7 B8 57.4(2) .
B2 B7 B8 102.3(2) .
B3 B7 B8 59.2(2) .
B6 B7 B8 90.3(2) .
B10 B8 B3 112.3(3) .
B10 B8 B4 112.0(3) .
B3 B8 B4 60.96(19) .
B10 B8 B9 57.2(2) .
B3 B8 B9 102.2(3) .
B4 B8 B9 59.4(2) .
B10 B8 B7 57.1(2) .
B3 B8 B7 59.7(2) .
B4 B8 B7 102.0(2) .
B9 B8 B7 89.9(3) .
B10 B9 B4 112.3(3) .
B10 B9 B5 111.8(3) .
B4 B9 B5 61.25(19) .
B10 B9 B8 57.4(2) .
B4 B9 B8 59.5(2) .
B5 B9 B8 102.2(2) .
B10 B9 B6 57.0(2) .
B4 B9 B6 102.3(2) .
B5 B9 B6 59.36(19) .
B8 B9 B6 90.0(2) .
B6 B10 B7 65.4(2) .
B6 B10 B9 65.8(2) .
B7 B10 B9 99.6(3) .
B6 B10 B8 100.0(3) .
B7 B10 B8 65.5(2) .
B9 B10 B8 65.3(2) .
C31A N3 C33B 118.0(4) 7_565
C31A N3 C33A 112.6(4) .
C33B N3 C33A 106.5(4) 7_565
C31A N3 C31B 105.0(4) 7_565
C33A N3 C31B 105.9(3) 7_565
C33B N3 C31B 108.2(4) .
N3 C31A C32A 112.3(10) .
C34A C33A N3 115.7(9) .
C32B C31B N3 116.2(8) .
N3 C33B C34B 112.2(12) .
C21B N2 C23B 121.4(4) .
C21B N2 C23A 115.6(4) 2_554
C23B N2 C23A 110.2(5) 2_554
C21B N2 C21A 103.3(4) 2_554
C23B N2 C21A 102.4(5) 2_554
C23B N2 C21A 97.8(5) .
C23A N2 C21A 100.3(4) .
C22A C21A N2 115.8(7) .
N2 C23A C24A 120.9(6) .
N2 C21B C22B 106.5(6) .
N2 C23B C24B 113.6(6) .

loop_
_geom_bond_atom_site_label_1
_geom_bond_atom_site_label_2
_geom_bond_distance
C1 C11 1.503(4)
C1 B4 1.598(5)
C1 B3 1.606(4)
C1 B5 1.606(4)
C1 B2 1.613(4)
C11 C16 1.376(4)
C11 C12 1.392(4)
C12 C13 1.389(5)
C13 C14 1.370(5)
C14 C15 1.385(5)
C15 C16 1.396(4)
B2 B7 1.800(5)
B2 B6 1.812(5)
B2 B5 1.836(5)
B2 B3 1.842(5)
B3 B8 1.803(5)
B3 B7 1.812(5)
B3 B4 1.832(5)
B4 B9 1.807(5)
B4 B8 1.809(5)
B4 B5 1.843(5)
B5 B6 1.810(5)
B5 B9 1.811(5)
B6 B10 1.694(6)
B6 B7 1.832(6)
B6 B9 1.843(5)
B7 B10 1.698(6)
B7 B8 1.839(6)
B8 B10 1.703(6)
B8 B9 1.837(5)
B9 B10 1.700(5)
N3 C31A 1.451(7)
N3 C33B 1.478(7)
N3 C33A 1.547(6)
N3 C31B 1.615(6)
C31A C32A 1.515(19)
C33A C34A 1.54(3)
C31B C32B 1.52(3)
C33B C34B 1.53(2)
N2 C21B 1.418(6)
N2 C23B 1.480(7)
N2 C23A 1.518(6)
N2 C21A 1.690(7)
C21A C22A 1.538(10)
C23A C24A 1.524(10)
C21B C22B 1.492(11)
C23B C24B 1.524(11)
